data_7027077
loop_
_publ_author_name
'Banger, Kulbinder K.'
'Banham, Russell P.'
'Brisdon, Alan K.'
'Cross, Wendy I.'
'Damant, Greame'
'Parsons, Simon'
'Pritchard, Robin G.'
'Sousa-Pedrares, Antonio'

_publ_section_title
;
 Synthesis and co-ordination chemistry of perfluorovinyl phosphine
 derivatives. Single crystal structures of PPh(CF&#xE006;CF2)2,
 cis-[PtCl2{PPh2(CF&#xE006;CF2)}2] and [{AuCl[PPh2(CF&#xE006;CF2)]}2]
;
_journal_issue 3
_journal_name_full 'Journal of the Chemical Society, Dalton Transactions'
_journal_page_first 427
_journal_paper_doi 10.1039/a806535g
_journal_year 1999
_chemical_formula_moiety PhP(CF=CF2)2
_chemical_formula_sum 'C10 H5 F6 P'
_chemical_formula_weight 270.11
_chemical_name_systematic
; 
 ? 
;
_space_group_IT_number 14
_symmetry_cell_setting monoclinic
_symmetry_space_group_name_Hall '-P 2ybc'
_symmetry_space_group_name_H-M 'P 1 21/c 1'
_atom_sites_solution_hydrogens 'Calculated positions'
_atom_sites_solution_primary direct
_audit_creation_method SHELXL
_cell_angle_alpha 90.00
_cell_angle_beta 90.22(3)
_cell_angle_gamma 90.00
_cell_formula_units_Z 8
_cell_length_a 7.486(2)
_cell_length_b 26.719(7)
_cell_length_c 10.717(3)
_cell_measurement_reflns_used 44
_cell_measurement_temperature 120(2)
_cell_measurement_theta_max 16
_cell_measurement_theta_min 15
_cell_volume 2143.6(10)
_computing_cell_refinement 'Stoe DIF4'
_computing_data_collection 'Stoe DIF4'
_computing_data_reduction 'Stoe REDU4'
_computing_molecular_graphics SHELXTL
_computing_structure_refinement SHELXTL
_computing_structure_solution SHELXTL
_diffrn_ambient_temperature 120(2)
_diffrn_measurement_device
; 
Stoe Stadi-4 diffractometer with 
Oxford Cryosystems variable temperature device. 
;
_diffrn_measurement_method 'Omega-theta with learnt-profile (Clegg)'
_diffrn_radiation_monochromator graphite
_diffrn_radiation_source 'fine-focus sealed tube'
_diffrn_radiation_type MoK\a
_diffrn_radiation_wavelength 0.71073
_diffrn_reflns_av_R_equivalents 0.0601
_diffrn_reflns_av_sigmaI/netI 0.0579
_diffrn_reflns_limit_h_max 1
_diffrn_reflns_limit_h_min -8
_diffrn_reflns_limit_k_max 31
_diffrn_reflns_limit_k_min -31
_diffrn_reflns_limit_l_max 12
_diffrn_reflns_limit_l_min -12
_diffrn_reflns_number 8581
_diffrn_reflns_theta_max 25.00
_diffrn_reflns_theta_min 2.72
_diffrn_standards_interval_time 60
_diffrn_standards_number 3
_exptl_absorpt_coefficient_mu 0.312
_exptl_crystal_colour Colourless
_exptl_crystal_density_diffrn 1.674
_exptl_crystal_description cylinder
_exptl_crystal_F_000 1072
_exptl_crystal_size_max 0.40
_exptl_crystal_size_mid 0.27
_exptl_crystal_size_min 0.27
_refine_diff_density_max 0.347
_refine_diff_density_min -0.237
_refine_diff_density_rms 0.060
_refine_ls_extinction_method none
_refine_ls_goodness_of_fit_all 1.020
_refine_ls_goodness_of_fit_obs 1.057
_refine_ls_hydrogen_treatment Riding
_refine_ls_matrix_type full
_refine_ls_number_parameters 307
_refine_ls_number_reflns 3752
_refine_ls_number_restraints 0
_refine_ls_restrained_S_all 1.035
_refine_ls_restrained_S_obs 1.057
_refine_ls_R_factor_all 0.0712
_refine_ls_R_factor_obs 0.0419
_refine_ls_shift/esd_max -0.001
_refine_ls_shift/esd_mean 0.000
_refine_ls_structure_factor_coef Fsqd
_refine_ls_weighting_details 'w=1/[\s^2^(Fo^2^)+(0.0402P)^2^+1.0490P] where P=(Fo^2^+2Fc^2^)/3'
_refine_ls_weighting_scheme calc
_refine_ls_wR_factor_all 0.1048
_refine_ls_wR_factor_obs 0.0899
_reflns_number_observed 2664
_reflns_number_total 3768
_reflns_observed_criterion >2sigma(I)
_cod_data_source_file 806535gsup1.cif
_cod_data_source_block phpcf2
_cod_depositor_comments
;
The following automatic conversions were performed:

'_symmetry_cell_setting' value 'Monoclinic' changed to 'monoclinic'
according to /home/saulius/struct/CIF-dictionaries/cif_core.dic
dictionary named 'cif_core.dic' version 2.4.2 from 2011-04-26.

Automatic conversion script
Id: cif_fix_values 1891 2012-01-12 08:04:46Z andrius 

The following automatic conversions were performed:

'_refine_ls_weighting_scheme' value 'calc
w=1/[\s^2^(Fo^2^)+(0.0402P)^2^+1.0490P] where P=(Fo^2^+2Fc^2^)/3' was
changed to 'calc'. New tag '_refine_ls_weighting_details' was
created. The value of the new tag was set to
'w=1/[\s^2^(Fo^2^)+(0.0402P)^2^+1.0490P] where P=(Fo^2^+2Fc^2^)/3'.

Automatic conversion script
Id: cif_fix_values 3143 2015-03-26 13:38:13Z robertas 
;
_cod_original_cell_volume 2143.5(9)
_cod_original_sg_symbol_H-M P21/c
_cod_database_code 7027077

loop_
_symmetry_equiv_pos_as_xyz
'x, y, z'
'-x, y+1/2, -z+1/2'
'-x, -y, -z'
'x, -y-1/2, z-1/2'

loop_
_atom_site_aniso_label
_atom_site_aniso_U_11
_atom_site_aniso_U_22
_atom_site_aniso_U_33
_atom_site_aniso_U_23
_atom_site_aniso_U_13
_atom_site_aniso_U_12
P1 0.0283(4) 0.0248(4) 0.0264(4) 0.0014(3) -0.0026(3) -0.0009(3)
C1 0.0188(14) 0.027(2) 0.0262(14) 0.0029(12) 0.0019(11) -0.0007(12)
C2 0.028(2) 0.037(2) 0.029(2) 0.0017(13) -0.0057(12) 0.0048(14)
C3 0.030(2) 0.043(2) 0.038(2) 0.011(2) -0.0015(14) 0.0113(15)
C4 0.030(2) 0.031(2) 0.040(2) 0.0021(14) 0.0096(14) 0.0048(13)
C5 0.023(2) 0.034(2) 0.031(2) -0.0006(13) 0.0040(12) -0.0001(13)
C6 0.0221(15) 0.031(2) 0.0251(15) 0.0047(12) -0.0004(11) -0.0004(12)
C1A 0.028(2) 0.026(2) 0.0251(14) -0.0053(12) -0.0006(12) 0.0029(13)
F1A 0.0283(9) 0.0360(11) 0.0451(10) 0.0021(8) -0.0037(8) -0.0032(8)
C2A 0.040(2) 0.032(2) 0.028(2) -0.0082(14) -0.0023(13) 0.0106(15)
F2A 0.0351(11) 0.0599(14) 0.0499(12) -0.0091(10) -0.0156(8) 0.0204(10)
F3A 0.0626(13) 0.0377(12) 0.0402(11) 0.0079(9) -0.0065(9) 0.0149(10)
C1B 0.029(2) 0.028(2) 0.031(2) 0.0004(13) -0.0031(12) 0.0015(13)
F1B 0.0511(12) 0.0502(13) 0.0271(9) 0.0009(8) 0.0005(8) -0.0131(10)
C2B 0.036(2) 0.037(2) 0.035(2) -0.0030(14) -0.0116(14) 0.007(2)
F2B 0.0675(14) 0.0560(14) 0.0337(11) -0.0133(9) -0.0203(9) 0.0156(11)
F3B 0.0659(14) 0.0362(12) 0.0638(14) -0.0038(10) -0.0278(11) -0.0115(10)
P1' 0.0275(4) 0.0252(4) 0.0232(4) -0.0021(3) 0.0002(3) -0.0020(3)
C1' 0.0205(14) 0.028(2) 0.0230(14) -0.0032(12) -0.0031(11) -0.0006(12)
C2' 0.0225(15) 0.032(2) 0.0256(15) -0.0015(12) -0.0019(11) 0.0016(13)
C3' 0.026(2) 0.040(2) 0.031(2) 0.0016(14) -0.0050(12) -0.0012(14)
C4' 0.028(2) 0.030(2) 0.042(2) -0.0019(14) -0.0102(14) 0.0065(13)
C5' 0.030(2) 0.047(2) 0.033(2) -0.0113(15) 0.0001(13) 0.013(2)
C6' 0.029(2) 0.038(2) 0.029(2) 0.0000(14) 0.0005(12) 0.0034(14)
C1A' 0.0279(15) 0.024(2) 0.0266(15) -0.0044(12) -0.0001(12) -0.0009(13)
F1A' 0.0527(12) 0.0388(11) 0.0275(9) -0.0022(8) -0.0071(8) -0.0142(9)
C2A' 0.033(2) 0.031(2) 0.029(2) 0.0009(13) 0.0045(13) 0.0035(14)
F2A' 0.0561(12) 0.0496(13) 0.0265(10) 0.0066(8) 0.0080(8) 0.0062(10)
F3A' 0.0429(11) 0.0358(11) 0.0476(11) 0.0033(9) 0.0103(9) -0.0100(9)
C1B' 0.031(2) 0.027(2) 0.0239(15) 0.0034(12) -0.0008(12) -0.0001(13)
F1B' 0.0291(9) 0.0344(10) 0.0458(11) -0.0030(8) 0.0026(8) -0.0047(8)
C2B' 0.036(2) 0.027(2) 0.031(2) 0.0082(13) 0.0048(13) 0.0071(14)
F2B' 0.0348(10) 0.0499(13) 0.0517(12) 0.0107(9) 0.0148(9) 0.0159(9)
F3B' 0.0591(13) 0.0318(11) 0.0421(11) -0.0037(9) 0.0091(9) 0.0109(9)

loop_
_atom_site_label
_atom_site_type_symbol
_atom_site_fract_x
_atom_site_fract_y
_atom_site_fract_z
_atom_site_U_iso_or_equiv
_atom_site_thermal_displace_type
_atom_site_occupancy
_atom_site_calc_flag
_atom_site_refinement_flags
P1 P 0.49532(10) 0.59168(3) 0.90051(7) 0.0265(2) Uani 1 d .
C1 C 0.4143(4) 0.65491(11) 0.9334(3) 0.0239(6) Uani 1 d .
C2 C 0.2965(4) 0.67978(12) 0.8536(3) 0.0313(7) Uani 1 d .
H2 H 0.2630(4) 0.66477(12) 0.7767(3) 0.038 Uiso 1 calc R
C3 C 0.2282(4) 0.72587(13) 0.8853(3) 0.0370(8) Uani 1 d .
H3 H 0.1491(4) 0.74254(13) 0.8296(3) 0.044 Uiso 1 calc R
C4 C 0.2738(4) 0.74806(12) 0.9971(3) 0.0335(7) Uani 1 d .
H4 H 0.2276(4) 0.78007(12) 1.0181(3) 0.040 Uiso 1 calc R
C5 C 0.3876(4) 0.72323(12) 1.0784(3) 0.0296(7) Uani 1 d .
H5 H 0.4165(4) 0.73798(12) 1.1566(3) 0.036 Uiso 1 calc R
C6 C 0.4596(4) 0.67719(11) 1.0472(3) 0.0262(6) Uani 1 d .
H6 H 0.5394(4) 0.66081(11) 1.1029(3) 0.031 Uiso 1 calc R
C1A C 0.7306(4) 0.59952(11) 0.9341(3) 0.0263(6) Uani 1 d .
F1A F 0.8198(2) 0.64029(7) 0.8928(2) 0.0365(4) Uani 1 d .
C2A C 0.8267(4) 0.56636(12) 0.9959(3) 0.0334(7) Uani 1 d .
F2A F 1.0002(2) 0.57051(8) 1.0165(2) 0.0484(5) Uani 1 d .
F3A F 0.7644(3) 0.52473(7) 1.0434(2) 0.0469(5) Uani 1 d .
C1B C 0.5067(4) 0.59309(12) 0.7322(3) 0.0294(7) Uani 1 d .
F1B F 0.5962(3) 0.63013(7) 0.6717(2) 0.0428(5) Uani 1 d .
C2B C 0.4324(4) 0.55930(13) 0.6595(3) 0.0361(8) Uani 1 d .
F2B F 0.4420(3) 0.55946(8) 0.5364(2) 0.0525(6) Uani 1 d .
F3B F 0.3381(3) 0.52106(8) 0.6992(2) 0.0554(6) Uani 1 d .
P1' P 0.99438(10) 0.59352(3) 0.33920(7) 0.0253(2) Uani 1 d .
C1' C 0.9124(4) 0.65643(11) 0.3027(2) 0.0240(6) Uani 1 d .
C2' C 0.9568(4) 0.67807(11) 0.1891(3) 0.0266(6) Uani 1 d .
H2' H 1.0350(4) 0.66110(11) 0.1338(3) 0.032 Uiso 1 calc R
C3' C 0.8878(4) 0.72410(13) 0.1565(3) 0.0322(7) Uani 1 d .
H3' H 0.9183(4) 0.73854(13) 0.0784(3) 0.039 Uiso 1 calc R
C4' C 0.7743(4) 0.74956(12) 0.2363(3) 0.0336(7) Uani 1 d .
H4' H 0.7293(4) 0.78166(12) 0.2147(3) 0.040 Uiso 1 calc R
C5' C 0.7278(4) 0.72730(13) 0.3484(3) 0.0367(8) Uani 1 d .
H5' H 0.6482(4) 0.74414(13) 0.4030(3) 0.044 Uiso 1 calc R
C6' C 0.7947(4) 0.68136(12) 0.3820(3) 0.0323(7) Uani 1 d .
H6' H 0.7609(4) 0.66659(12) 0.4590(3) 0.039 Uiso 1 calc R
C1A' C 1.0061(4) 0.59612(11) 0.5075(3) 0.0260(6) Uani 1 d .
F1A' F 1.1001(2) 0.63332(7) 0.5659(2) 0.0397(5) Uani 1 d .
C2A' C 0.9337(4) 0.56312(12) 0.5816(3) 0.0310(7) Uani 1 d .
F2A' F 0.9462(3) 0.56359(8) 0.7043(2) 0.0441(5) Uani 1 d .
F3A' F 0.8367(2) 0.52469(7) 0.5440(2) 0.0421(5) Uani 1 d .
C1B' C 1.2296(4) 0.60199(11) 0.3071(3) 0.0273(7) Uani 1 d .
F1B' F 1.3151(2) 0.64408(7) 0.3440(2) 0.0364(4) Uani 1 d .
C2B' C 1.3287(4) 0.56877(12) 0.2486(3) 0.0315(7) Uani 1 d .
F2B' F 1.5008(2) 0.57400(7) 0.2268(2) 0.0454(5) Uani 1 d .
F3B' F 1.2701(3) 0.52595(7) 0.2054(2) 0.0443(5) Uani 1 d .

loop_
_atom_type_symbol
_atom_type_description
_atom_type_scat_dispersion_real
_atom_type_scat_dispersion_imag
_atom_type_scat_source
C C 0.0033 0.0016 'International Tables Vol C Tables 4.2.6.8 and 6.1.1.4'
H H 0.0000 0.0000 'International Tables Vol C Tables 4.2.6.8 and 6.1.1.4'
F F 0.0171 0.0103 'International Tables Vol C Tables 4.2.6.8 and 6.1.1.4'
P P 0.1023 0.0942 'International Tables Vol C Tables 4.2.6.8 and 6.1.1.4'

loop_
_geom_angle_atom_site_label_1
_geom_angle_atom_site_label_2
_geom_angle_atom_site_label_3
_geom_angle
C1B P1 C1A 98.45(14)
C1B P1 C1 100.93(14)
C1A P1 C1 100.26(13)
C2 C1 C6 118.9(3)
C2 C1 P1 122.1(2)
C6 C1 P1 118.8(2)
C3 C2 C1 120.7(3)
C2 C3 C4 120.6(3)
C3 C4 C5 119.4(3)
C6 C5 C4 120.8(3)
C5 C6 C1 119.7(3)
C2A C1A F1A 115.9(3)
C2A C1A P1 123.5(3)
F1A C1A P1 120.6(2)
F3A C2A C1A 124.9(3)
F3A C2A F2A 110.9(3)
C1A C2A F2A 124.2(3)
C2B C1B F1B 115.2(3)
C2B C1B P1 123.8(3)
F1B C1B P1 121.0(2)
F3B C2B C1B 124.7(3)
F3B C2B F2B 110.9(3)
C1B C2B F2B 124.4(3)
C1A' P1' C1B' 98.13(13)
C1A' P1' C1' 101.12(13)
C1B' P1' C1' 99.80(13)
C2' C1' C6' 119.3(3)
C2' C1' P1' 119.2(2)
C6' C1' P1' 121.3(2)
C3' C2' C1' 120.2(3)
C2' C3' C4' 120.7(3)
C5' C4' C3' 118.7(3)
C6' C5' C4' 121.2(3)
C5' C6' C1' 119.8(3)
C2A' C1A' F1A' 115.3(3)
C2A' C1A' P1' 124.2(2)
F1A' C1A' P1' 120.5(2)
C1A' C2A' F2A' 124.9(3)
C1A' C2A' F3A' 124.7(3)
F2A' C2A' F3A' 110.4(2)
C2B' C1B' F1B' 115.6(3)
C2B' C1B' P1' 123.8(3)
F1B' C1B' P1' 120.6(2)
F3B' C2B' C1B' 124.7(3)
F3B' C2B' F2B' 110.9(3)
C1B' C2B' F2B' 124.5(3)

loop_
_geom_bond_atom_site_label_1
_geom_bond_atom_site_label_2
_geom_bond_distance
P1 C1B 1.807(3)
P1 C1A 1.809(3)
P1 C1 1.830(3)
C1 C2 1.394(4)
C1 C6 1.398(4)
C2 C3 1.376(5)
C3 C4 1.378(5)
C4 C5 1.386(4)
C5 C6 1.385(4)
C1A C2A 1.318(4)
C1A F1A 1.353(3)
C2A F3A 1.310(4)
C2A F2A 1.321(4)
C1B C2B 1.314(4)
C1B F1B 1.361(4)
C2B F3B 1.314(4)
C2B F2B 1.321(4)
P1' C1A' 1.807(3)
P1' C1B' 1.809(3)
P1' C1' 1.831(3)
C1' C2' 1.389(4)
C1' C6' 1.396(4)
C2' C3' 1.379(4)
C3' C4' 1.386(4)
C4' C5' 1.386(5)
C5' C6' 1.373(5)
C1A' C2A' 1.305(4)
C1A' F1A' 1.368(3)
C2A' F2A' 1.318(3)
C2A' F3A' 1.319(4)
C1B' C2B' 1.317(4)
C1B' F1B' 1.353(3)
C2B' F3B' 1.309(4)
C2B' F2B' 1.318(3)
